data_7228104
loop_
_publ_author_name
'Routaboul, Lucie'
'Tanabe, Iori'
'Santana, Juan Colon'
'Yuan, Minghui'
'Ghisolfi, Alessio'
'Garcia, William Serrano'
'Dowben, Peter A.'
'Doudin, Bernard'
'Braunstein, Pierre'

_publ_section_title
;
 Changes in molecular film metallicity with minor modifications of the
 constitutive quinonoid zwitterions
;
_journal_issue 35
_journal_name_full 'RSC Adv.'
_journal_page_first 21906
_journal_paper_doi 10.1039/C7RA01597F
_journal_volume 7
_journal_year 2017
_chemical_formula_moiety 'C36 H34 N2 O2'
_chemical_formula_sum 'C36 H34 N2 O2'
_chemical_formula_weight 526.65
_chemical_name_systematic
;
 ?
;
_space_group_IT_number 14
_symmetry_cell_setting monoclinic
_symmetry_space_group_name_Hall '-P 2ybc'
_symmetry_space_group_name_H-M 'P 1 21/c 1'
_atom_sites_solution_hydrogens geom
_atom_sites_solution_primary direct
_atom_sites_solution_secondary difmap
_audit_creation_method SHELXL-97
_audit_update_record
;
2017-02-07 deposited with the CCDC.
2017-04-07 downloaded from the CCDC.
;
_cell_angle_alpha 90.00
_cell_angle_beta 98.85(3)
_cell_angle_gamma 90.00
_cell_formula_units_Z 4
_cell_length_a 8.284(9)
_cell_length_b 30.84(3)
_cell_length_c 11.178(13)
_cell_measurement_reflns_used 2444
_cell_measurement_temperature 173(2)
_cell_measurement_theta_max 25.83
_cell_measurement_theta_min 3.15
_cell_volume 2822(5)
_computing_cell_refinement 'Bruker SAINT'
_computing_data_collection 'Bruker APEX2'
_computing_data_reduction 'Bruker SAINT'
_computing_molecular_graphics 'Bruker SHELXTL'
_computing_publication_material 'Bruker SHELXTL'
_computing_structure_refinement 'SHELXL-97 (Sheldrick, 2008)'
_computing_structure_solution 'SHELXS-97 (Sheldrick, 2008)'
_diffrn_ambient_temperature 173(2)
_diffrn_measured_fraction_theta_full 0.970
_diffrn_measured_fraction_theta_max 0.871
_diffrn_measurement_device_type 'Bruker APEX-II CCD'
_diffrn_measurement_method '\f and \w scans'
_diffrn_radiation_monochromator triumph
_diffrn_radiation_source 'sealed tube'
_diffrn_radiation_type MoK\a
_diffrn_radiation_wavelength 0.71073
_diffrn_reflns_av_R_equivalents 0.1031
_diffrn_reflns_av_sigmaI/netI 0.1424
_diffrn_reflns_limit_h_max 8
_diffrn_reflns_limit_h_min -10
_diffrn_reflns_limit_k_max 40
_diffrn_reflns_limit_k_min -36
_diffrn_reflns_limit_l_max 15
_diffrn_reflns_limit_l_min -14
_diffrn_reflns_number 16427
_diffrn_reflns_theta_full 25.00
_diffrn_reflns_theta_max 29.02
_diffrn_reflns_theta_min 1.96
_exptl_absorpt_coefficient_mu 0.076
_exptl_absorpt_correction_T_max 0.9962
_exptl_absorpt_correction_T_min 0.9628
_exptl_absorpt_correction_type multi-scan
_exptl_absorpt_process_details sadabs
_exptl_crystal_colour purple
_exptl_crystal_density_diffrn 1.240
_exptl_crystal_density_method 'not measured'
_exptl_crystal_description block
_exptl_crystal_F_000 1120
_exptl_crystal_size_max 0.50
_exptl_crystal_size_mid 0.09
_exptl_crystal_size_min 0.05
_refine_diff_density_max 0.291
_refine_diff_density_min -0.326
_refine_diff_density_rms 0.067
_refine_ls_extinction_method none
_refine_ls_goodness_of_fit_ref 1.028
_refine_ls_hydrogen_treatment constr
_refine_ls_matrix_type full
_refine_ls_number_parameters 361
_refine_ls_number_reflns 6552
_refine_ls_number_restraints 0
_refine_ls_restrained_S_all 1.028
_refine_ls_R_factor_all 0.2266
_refine_ls_R_factor_gt 0.0996
_refine_ls_shift/su_max 0.001
_refine_ls_shift/su_mean 0.000
_refine_ls_structure_factor_coef Fsqd
_refine_ls_weighting_details 'calc w=1/[\s^2^(Fo^2^)+(0.1121P)^2^+0.0000P] where P=(Fo^2^+2Fc^2^)/3'
_refine_ls_weighting_scheme calc
_refine_ls_wR_factor_gt 0.2065
_refine_ls_wR_factor_ref 0.2609
_reflns_number_gt 2632
_reflns_number_total 6552
_reflns_threshold_expression I>2sigma(I)
_cod_data_source_file c7ra01597f2.cif
_cod_data_source_block pblr110509
_cod_depositor_comments
;
The following automatic conversions were performed:

'_symmetry_cell_setting' value 'Monoclinic' changed to 'monoclinic'
according to
/home/data/users/saulius/crontab/automatic-downloads/rss-feeds/RSC/lib/dictionaries/cif_core.dic
dictionary named 'cif_core.dic' version 2.4.2 from 2011-04-26.

Automatic conversion script
Id: cif_fix_values 4973 2017-02-22 13:04:09Z antanas 
;
_cod_original_sg_symbol_Hall '-P 2ybc '
_cod_original_sg_symbol_H-M 'P2(1)/c  '
_cod_database_code 7228104

loop_
_symmetry_equiv_pos_as_xyz
'x, y, z'
'-x, y+1/2, -z+1/2'
'-x, -y, -z'
'x, -y-1/2, z-1/2'

loop_
_atom_site_label
_atom_site_type_symbol
_atom_site_fract_x
_atom_site_fract_y
_atom_site_fract_z
_atom_site_U_iso_or_equiv
_atom_site_adp_type
_atom_site_occupancy
_atom_site_symmetry_multiplicity
_atom_site_calc_flag
_atom_site_refinement_flags
C1 C 1.0774(4) 0.96754(12) 0.1401(4) 0.0388(9) Uani 1 1 d .
H1 H 1.0022 0.9485 0.0936 0.047 Uiso 1 1 calc R
C2 C 1.0458(4) 0.98318(11) 0.2506(4) 0.0361(9) Uani 1 1 d .
C3 C 1.1595(5) 1.01514(13) 0.3232(4) 0.0464(10) Uani 1 1 d .
C4 C 1.3008(5) 1.02779(12) 0.2766(4) 0.0470(11) Uani 1 1 d .
H4 H 1.3715 1.0486 0.3201 0.056 Uiso 1 1 calc R
C5 C 1.3409(4) 1.01134(12) 0.1707(4) 0.0421(10) Uani 1 1 d .
C6 C 1.2198(4) 0.97989(11) 0.0982(4) 0.0374(9) Uani 1 1 d .
C7 C 0.7940(4) 0.94016(13) 0.2488(4) 0.0453(10) Uani 1 1 d .
H7A H 0.8461 0.9115 0.2423 0.054 Uiso 1 1 calc R
H7B H 0.7447 0.9494 0.1664 0.054 Uiso 1 1 calc R
C8 C 0.6613(4) 0.93626(12) 0.3283(4) 0.0424(10) Uani 1 1 d .
H8A H 0.5998 0.9639 0.3252 0.051 Uiso 1 1 calc R
H8B H 0.7132 0.9316 0.4132 0.051 Uiso 1 1 calc R
C9 C 0.5413(4) 0.89905(12) 0.2900(4) 0.0419(10) Uani 1 1 d .
H9 H 0.4954 0.9037 0.2028 0.050 Uiso 1 1 calc R
C10 C 0.3966(5) 0.89845(13) 0.3611(4) 0.0465(11) Uani 1 1 d .
C11 C 0.3876(5) 0.92565(15) 0.4581(5) 0.0617(13) Uani 1 1 d .
H11 H 0.4713 0.9464 0.4816 0.074 Uiso 1 1 calc R
C12 C 0.2549(6) 0.92268(17) 0.5219(5) 0.0779(17) Uani 1 1 d .
H12 H 0.2505 0.9408 0.5901 0.093 Uiso 1 1 calc R
C13 C 0.1313(6) 0.8936(2) 0.4859(7) 0.086(2) Uani 1 1 d .
H13 H 0.0398 0.8923 0.5276 0.103 Uiso 1 1 calc R
C14 C 0.1397(6) 0.86644(18) 0.3899(6) 0.0824(18) Uani 1 1 d .
H14 H 0.0553 0.8459 0.3664 0.099 Uiso 1 1 calc R
C15 C 0.2699(5) 0.86894(15) 0.3277(5) 0.0631(13) Uani 1 1 d .
H15 H 0.2740 0.8502 0.2607 0.076 Uiso 1 1 calc R
C16 C 0.6234(5) 0.85478(13) 0.2996(4) 0.0438(10) Uani 1 1 d .
C17 C 0.7135(5) 0.84083(14) 0.4076(4) 0.0523(11) Uani 1 1 d .
H17 H 0.7277 0.8600 0.4749 0.063 Uiso 1 1 calc R
C18 C 0.7832(6) 0.80027(16) 0.4210(5) 0.0686(14) Uani 1 1 d .
H18 H 0.8430 0.7916 0.4966 0.082 Uiso 1 1 calc R
C19 C 0.7652(7) 0.77251(18) 0.3238(7) 0.0823(17) Uani 1 1 d .
H19 H 0.8155 0.7448 0.3313 0.099 Uiso 1 1 calc R
C20 C 0.6758(9) 0.78462(19) 0.2171(6) 0.0930(19) Uani 1 1 d .
H20 H 0.6605 0.7649 0.1510 0.112 Uiso 1 1 calc R
C21 C 0.6060(7) 0.82585(17) 0.2036(5) 0.0753(15) Uani 1 1 d .
H21 H 0.5459 0.8342 0.1278 0.090 Uiso 1 1 calc R
C22 C 1.1795(5) 0.93335(12) -0.0826(4) 0.0436(10) Uani 1 1 d .
H22A H 1.2185 0.9344 -0.1619 0.052 Uiso 1 1 calc R
H22B H 1.0613 0.9401 -0.0960 0.052 Uiso 1 1 calc R
C23 C 1.2062(5) 0.88777(12) -0.0293(4) 0.0446(10) Uani 1 1 d .
H23A H 1.1690 0.8873 0.0507 0.054 Uiso 1 1 calc R
H23B H 1.3248 0.8815 -0.0161 0.054 Uiso 1 1 calc R
C24 C 1.1172(5) 0.85126(12) -0.1083(4) 0.0442(10) Uani 1 1 d .
H24 H 1.1597 0.8518 -0.1873 0.053 Uiso 1 1 calc R
C25 C 1.1667(5) 0.80750(13) -0.0488(4) 0.0503(11) Uani 1 1 d .
C26 C 1.2877(6) 0.78250(15) -0.0890(5) 0.0671(14) Uani 1 1 d .
H26 H 1.3378 0.7924 -0.1549 0.081 Uiso 1 1 calc R
C27 C 1.3359(8) 0.74324(18) -0.0339(6) 0.0849(17) Uani 1 1 d .
H27 H 1.4172 0.7262 -0.0630 0.102 Uiso 1 1 calc R
C28 C 1.2660(8) 0.72902(18) 0.0626(7) 0.0888(18) Uani 1 1 d .
H28 H 1.2990 0.7022 0.1004 0.107 Uiso 1 1 calc R
C29 C 1.1498(7) 0.75334(17) 0.1042(5) 0.0780(16) Uani 1 1 d .
H29 H 1.1031 0.7436 0.1718 0.094 Uiso 1 1 calc R
C30 C 1.0984(6) 0.79225(15) 0.0491(5) 0.0624(13) Uani 1 1 d .
H30 H 1.0158 0.8087 0.0786 0.075 Uiso 1 1 calc R
C31 C 0.9309(5) 0.85724(13) -0.1373(4) 0.0456(10) Uani 1 1 d .
C32 C 0.8405(5) 0.87330(15) -0.0523(5) 0.0585(12) Uani 1 1 d .
H32 H 0.8945 0.8809 0.0260 0.070 Uiso 1 1 calc R
C33 C 0.6731(6) 0.87833(16) -0.0800(5) 0.0683(14) Uani 1 1 d .
H33 H 0.6141 0.8903 -0.0215 0.082 Uiso 1 1 calc R
C34 C 0.5903(6) 0.86604(17) -0.1926(5) 0.0707(15) Uani 1 1 d .
H34 H 0.4753 0.8696 -0.2117 0.085 Uiso 1 1 calc R
C35 C 0.6771(6) 0.84883(16) -0.2751(5) 0.0716(15) Uani 1 1 d .
H35 H 0.6216 0.8394 -0.3514 0.086 Uiso 1 1 calc R
C36 C 0.8468(6) 0.84482(14) -0.2490(4) 0.0567(12) Uani 1 1 d .
H36 H 0.9055 0.8334 -0.3086 0.068 Uiso 1 1 calc R
N1 N 0.9179(4) 0.97180(10) 0.2999(3) 0.0427(8) Uani 1 1 d .
H1A H 0.9058 0.9841 0.3690 0.051 Uiso 1 1 calc R
N2 N 1.2660(3) 0.96547(9) -0.0023(3) 0.0382(8) Uani 1 1 d .
H2 H 1.3566 0.9762 -0.0223 0.046 Uiso 1 1 calc R
O1 O 1.1175(4) 1.02841(10) 0.4195(3) 0.0664(10) Uani 1 1 d .
O2 O 1.4677(3) 1.02001(9) 0.1269(3) 0.0593(9) Uani 1 1 d .

loop_
_atom_site_aniso_label
_atom_site_aniso_U_11
_atom_site_aniso_U_22
_atom_site_aniso_U_33
_atom_site_aniso_U_23
_atom_site_aniso_U_13
_atom_site_aniso_U_12
C1 0.032(2) 0.036(2) 0.050(3) -0.0013(19) 0.0091(18) -0.0039(15)
C2 0.0288(19) 0.031(2) 0.049(3) -0.0005(18) 0.0101(18) -0.0017(15)
C3 0.045(2) 0.042(2) 0.055(3) -0.004(2) 0.013(2) -0.0067(19)
C4 0.044(2) 0.042(2) 0.057(3) -0.012(2) 0.016(2) -0.0173(18)
C5 0.033(2) 0.037(2) 0.059(3) -0.006(2) 0.015(2) -0.0063(16)
C6 0.0299(19) 0.0279(19) 0.056(3) 0.0037(18) 0.0110(19) 0.0027(15)
C7 0.037(2) 0.046(2) 0.055(3) -0.004(2) 0.015(2) -0.0106(18)
C8 0.036(2) 0.045(2) 0.048(3) -0.0023(19) 0.0136(19) -0.0042(17)
C9 0.032(2) 0.050(2) 0.043(2) 0.0032(19) 0.0034(18) -0.0080(18)
C10 0.031(2) 0.050(3) 0.059(3) 0.015(2) 0.009(2) 0.0008(18)
C11 0.046(3) 0.067(3) 0.075(4) 0.007(3) 0.021(3) -0.001(2)
C12 0.071(4) 0.084(4) 0.088(4) 0.010(3) 0.041(3) 0.019(3)
C13 0.045(3) 0.088(4) 0.135(6) 0.043(4) 0.050(3) 0.013(3)
C14 0.044(3) 0.075(4) 0.132(6) 0.025(4) 0.026(3) -0.004(3)
C15 0.040(2) 0.064(3) 0.085(4) 0.012(3) 0.010(3) -0.007(2)
C16 0.031(2) 0.048(2) 0.053(3) -0.001(2) 0.010(2) -0.0114(18)
C17 0.046(2) 0.052(3) 0.057(3) 0.000(2) 0.005(2) -0.005(2)
C18 0.057(3) 0.060(3) 0.085(4) 0.009(3) 0.001(3) 0.000(2)
C19 0.069(4) 0.057(3) 0.119(5) -0.008(4) 0.007(4) 0.011(3)
C20 0.108(5) 0.071(4) 0.096(5) -0.035(4) 0.005(4) 0.006(3)
C21 0.088(4) 0.068(4) 0.066(4) -0.007(3) -0.002(3) 0.002(3)
C22 0.035(2) 0.045(2) 0.051(3) -0.005(2) 0.008(2) -0.0085(17)
C23 0.037(2) 0.045(2) 0.052(3) -0.005(2) 0.007(2) -0.0054(18)
C24 0.038(2) 0.048(2) 0.046(2) -0.008(2) 0.0060(19) -0.0070(18)
C25 0.044(2) 0.041(2) 0.064(3) -0.012(2) -0.002(2) -0.0083(19)
C26 0.071(3) 0.054(3) 0.075(4) -0.010(3) 0.010(3) 0.003(2)
C27 0.086(4) 0.059(4) 0.105(5) -0.012(3) -0.001(4) 0.021(3)
C28 0.099(5) 0.051(3) 0.105(5) 0.008(3) -0.017(4) 0.004(3)
C29 0.081(4) 0.063(3) 0.083(4) 0.017(3) -0.008(3) -0.010(3)
C30 0.060(3) 0.060(3) 0.067(3) -0.003(3) 0.010(3) -0.006(2)
C31 0.044(2) 0.043(2) 0.050(3) 0.001(2) 0.007(2) -0.0098(18)
C32 0.043(3) 0.069(3) 0.064(3) -0.007(2) 0.013(2) -0.008(2)
C33 0.045(3) 0.081(4) 0.081(4) -0.001(3) 0.018(3) -0.005(2)
C34 0.042(3) 0.089(4) 0.081(4) 0.020(3) 0.010(3) -0.008(2)
C35 0.059(3) 0.089(4) 0.062(3) 0.010(3) -0.005(3) -0.023(3)
C36 0.054(3) 0.065(3) 0.050(3) 0.002(2) 0.005(2) -0.009(2)
N1 0.0388(19) 0.0440(19) 0.049(2) -0.0073(16) 0.0174(17) -0.0057(14)
N2 0.0303(16) 0.0374(18) 0.050(2) -0.0045(16) 0.0165(16) -0.0095(13)
O1 0.070(2) 0.073(2) 0.064(2) -0.0238(17) 0.0328(18) -0.0285(16)
O2 0.0456(17) 0.068(2) 0.070(2) -0.0196(16) 0.0289(16) -0.0246(15)

loop_
_atom_type_symbol
_atom_type_description
_atom_type_scat_dispersion_real
_atom_type_scat_dispersion_imag
_atom_type_scat_source
C C 0.0033 0.0016 'International Tables Vol C Tables 4.2.6.8 and 6.1.1.4'
H H 0.0000 0.0000 'International Tables Vol C Tables 4.2.6.8 and 6.1.1.4'
N N 0.0061 0.0033 'International Tables Vol C Tables 4.2.6.8 and 6.1.1.4'
O O 0.0106 0.0060 'International Tables Vol C Tables 4.2.6.8 and 6.1.1.4'

loop_
_geom_angle_atom_site_label_1
_geom_angle_atom_site_label_2
_geom_angle_atom_site_label_3
_geom_angle
C2 C1 C6 119.5(4)
C2 C1 H1 120.3
C6 C1 H1 120.3
N1 C2 C1 123.7(3)
N1 C2 C3 115.1(3)
C1 C2 C3 121.2(3)
O1 C3 C4 125.8(4)
O1 C3 C2 116.3(3)
C4 C3 C2 117.8(4)
C5 C4 C3 122.8(4)
C5 C4 H4 118.6
C3 C4 H4 118.6
O2 C5 C4 125.8(4)
O2 C5 C6 116.5(3)
C4 C5 C6 117.6(3)
N2 C6 C1 124.6(4)
N2 C6 C5 114.3(3)
C1 C6 C5 121.0(3)
N1 C7 C8 110.5(3)
N1 C7 H7A 109.5
C8 C7 H7A 109.5
N1 C7 H7B 109.5
C8 C7 H7B 109.5
H7A C7 H7B 108.1
C7 C8 C9 113.0(3)
C7 C8 H8A 109.0
C9 C8 H8A 109.0
C7 C8 H8B 109.0
C9 C8 H8B 109.0
H8A C8 H8B 107.8
C16 C9 C8 112.8(3)
C16 C9 C10 109.1(3)
C8 C9 C10 112.8(3)
C16 C9 H9 107.3
C8 C9 H9 107.3
C10 C9 H9 107.3
C11 C10 C15 118.5(4)
C11 C10 C9 122.6(4)
C15 C10 C9 118.9(4)
C10 C11 C12 120.0(5)
C10 C11 H11 120.0
C12 C11 H11 120.0
C13 C12 C11 120.0(5)
C13 C12 H12 120.0
C11 C12 H12 120.0
C14 C13 C12 120.2(4)
C14 C13 H13 119.9
C12 C13 H13 119.9
C13 C14 C15 120.0(5)
C13 C14 H14 120.0
C15 C14 H14 120.0
C14 C15 C10 121.2(5)
C14 C15 H15 119.4
C10 C15 H15 119.4
C21 C16 C17 116.9(4)
C21 C16 C9 122.1(4)
C17 C16 C9 121.0(4)
C18 C17 C16 122.5(5)
C18 C17 H17 118.7
C16 C17 H17 118.7
C19 C18 C17 119.2(5)
C19 C18 H18 120.4
C17 C18 H18 120.4
C20 C19 C18 120.2(5)
C20 C19 H19 119.9
C18 C19 H19 119.9
C19 C20 C21 120.5(5)
C19 C20 H20 119.8
C21 C20 H20 119.8
C16 C21 C20 120.8(5)
C16 C21 H21 119.6
C20 C21 H21 119.6
N2 C22 C23 111.0(3)
N2 C22 H22A 109.4
C23 C22 H22A 109.4
N2 C22 H22B 109.4
C23 C22 H22B 109.4
H22A C22 H22B 108.0
C22 C23 C24 114.8(4)
C22 C23 H23A 108.6
C24 C23 H23A 108.6
C22 C23 H23B 108.6
C24 C23 H23B 108.6
H23A C23 H23B 107.5
C25 C24 C31 113.0(3)
C25 C24 C23 108.7(4)
C31 C24 C23 114.1(3)
C25 C24 H24 106.9
C31 C24 H24 106.9
C23 C24 H24 106.9
C30 C25 C26 117.9(4)
C30 C25 C24 121.7(4)
C26 C25 C24 120.3(4)
C27 C26 C25 120.7(5)
C27 C26 H26 119.6
C25 C26 H26 119.6
C28 C27 C26 120.0(5)
C28 C27 H27 120.0
C26 C27 H27 120.0
C29 C28 C27 120.0(5)
C29 C28 H28 120.0
C27 C28 H28 120.0
C28 C29 C30 120.8(5)
C28 C29 H29 119.6
C30 C29 H29 119.6
C29 C30 C25 120.6(5)
C29 C30 H30 119.7
C25 C30 H30 119.7
C36 C31 C32 117.7(4)
C36 C31 C24 120.4(4)
C32 C31 C24 121.9(4)
C33 C32 C31 121.0(5)
C33 C32 H32 119.5
C31 C32 H32 119.5
C32 C33 C34 120.7(5)
C32 C33 H33 119.7
C34 C33 H33 119.7
C35 C34 C33 118.7(5)
C35 C34 H34 120.6
C33 C34 H34 120.6
C34 C35 C36 120.8(5)
C34 C35 H35 119.6
C36 C35 H35 119.6
C31 C36 C35 120.9(4)
C31 C36 H36 119.5
C35 C36 H36 119.5
C2 N1 C7 125.1(3)
C2 N1 H1A 117.4
C7 N1 H1A 117.4
C6 N2 C22 125.2(3)
C6 N2 H2 117.4
C22 N2 H2 117.4

loop_
_geom_bond_atom_site_label_1
_geom_bond_atom_site_label_2
_geom_bond_distance
C1 C2 1.387(5)
C1 C6 1.389(5)
C1 H1 0.9500
C2 N1 1.315(4)
C2 C3 1.511(6)
C3 O1 1.250(5)
C3 C4 1.408(5)
C4 C5 1.374(5)
C4 H4 0.9500
C5 O2 1.254(4)
C5 C6 1.534(5)
C6 N2 1.319(5)
C7 N1 1.467(5)
C7 C8 1.521(5)
C7 H7A 0.9900
C7 H7B 0.9900
C8 C9 1.535(5)
C8 H8A 0.9900
C8 H8B 0.9900
C9 C16 1.522(6)
C9 C10 1.537(5)
C9 H9 1.0000
C10 C11 1.382(6)
C10 C15 1.396(6)
C11 C12 1.402(6)
C11 H11 0.9500
C12 C13 1.374(8)
C12 H12 0.9500
C13 C14 1.372(8)
C13 H13 0.9500
C14 C15 1.372(6)
C14 H14 0.9500
C15 H15 0.9500
C16 C21 1.386(6)
C16 C17 1.387(6)
C17 C18 1.376(6)
C17 H17 0.9500
C18 C19 1.374(8)
C18 H18 0.9500
C19 C20 1.356(8)
C19 H19 0.9500
C20 C21 1.395(8)
C20 H20 0.9500
C21 H21 0.9500
C22 N2 1.450(5)
C22 C23 1.529(5)
C22 H22A 0.9900
C22 H22B 0.9900
C23 C24 1.546(5)
C23 H23A 0.9900
C23 H23B 0.9900
C24 C25 1.532(6)
C24 C31 1.538(6)
C24 H24 1.0000
C25 C30 1.389(6)
C25 C26 1.393(6)
C26 C27 1.389(7)
C26 H26 0.9500
C27 C28 1.372(8)
C27 H27 0.9500
C28 C29 1.358(8)
C28 H28 0.9500
C29 C30 1.385(7)
C29 H29 0.9500
C30 H30 0.9500
C31 C36 1.387(6)
C31 C32 1.388(6)
C32 C33 1.382(6)
C32 H32 0.9500
C33 C34 1.390(7)
C33 H33 0.9500
C34 C35 1.361(7)
C34 H34 0.9500
C35 C36 1.397(7)
C35 H35 0.9500
C36 H36 0.9500
N1 H1A 0.8800
N2 H2 0.8800

loop_
_geom_hbond_atom_site_label_D
_geom_hbond_atom_site_label_H
_geom_hbond_atom_site_label_A
_geom_hbond_distance_DH
_geom_hbond_distance_HA
_geom_hbond_distance_DA
_geom_hbond_angle_DHA
_geom_hbond_site_symmetry_A
N1 H1A O1 0.88 2.43 3.194(6) 145.2 3_776
N2 H2 O2 0.88 2.01 2.820(4) 153.3 3_875

loop_
_geom_torsion_atom_site_label_1
_geom_torsion_atom_site_label_2
_geom_torsion_atom_site_label_3
_geom_torsion_atom_site_label_4
_geom_torsion
C6 C1 C2 N1 -176.9(4)
C6 C1 C2 C3 3.0(6)
N1 C2 C3 O1 -2.4(6)
C1 C2 C3 O1 177.7(4)
N1 C2 C3 C4 178.5(4)
C1 C2 C3 C4 -1.5(6)
O1 C3 C4 C5 178.9(4)
C2 C3 C4 C5 -2.0(6)
C3 C4 C5 O2 -177.1(4)
C3 C4 C5 C6 3.6(6)
C2 C1 C6 N2 176.6(3)
C2 C1 C6 C5 -1.3(6)
O2 C5 C6 N2 0.5(5)
C4 C5 C6 N2 179.9(3)
O2 C5 C6 C1 178.7(4)
C4 C5 C6 C1 -1.9(6)
N1 C7 C8 C9 -171.7(3)
C7 C8 C9 C16 62.3(5)
C7 C8 C9 C10 -173.5(3)
C16 C9 C10 C11 119.3(4)
C8 C9 C10 C11 -6.9(6)
C16 C9 C10 C15 -59.9(5)
C8 C9 C10 C15 173.9(4)
C15 C10 C11 C12 1.2(7)
C9 C10 C11 C12 -178.0(4)
C10 C11 C12 C13 -1.9(8)
C11 C12 C13 C14 2.0(9)
C12 C13 C14 C15 -1.5(9)
C13 C14 C15 C10 0.8(8)
C11 C10 C15 C14 -0.6(7)
C9 C10 C15 C14 178.6(4)
C8 C9 C16 C21 -127.6(4)
C10 C9 C16 C21 106.1(5)
C8 C9 C16 C17 55.3(5)
C10 C9 C16 C17 -70.9(4)
C21 C16 C17 C18 -0.2(6)
C9 C16 C17 C18 177.0(4)
C16 C17 C18 C19 0.9(7)
C17 C18 C19 C20 -1.9(8)
C18 C19 C20 C21 2.2(9)
C17 C16 C21 C20 0.5(7)
C9 C16 C21 C20 -176.7(4)
C19 C20 C21 C16 -1.5(9)
N2 C22 C23 C24 179.5(3)
C22 C23 C24 C25 175.3(3)
C22 C23 C24 C31 -57.7(4)
C31 C24 C25 C30 -48.8(5)
C23 C24 C25 C30 78.9(5)
C31 C24 C25 C26 133.8(4)
C23 C24 C25 C26 -98.6(5)
C30 C25 C26 C27 1.1(7)
C24 C25 C26 C27 178.6(5)
C25 C26 C27 C28 -1.1(8)
C26 C27 C28 C29 0.0(9)
C27 C28 C29 C30 1.0(9)
C28 C29 C30 C25 -1.0(8)
C26 C25 C30 C29 -0.1(7)
C24 C25 C30 C29 -177.6(4)
C25 C24 C31 C36 -91.0(5)
C23 C24 C31 C36 144.1(4)
C25 C24 C31 C32 86.2(5)
C23 C24 C31 C32 -38.7(5)
C36 C31 C32 C33 -2.5(6)
C24 C31 C32 C33 -179.8(4)
C31 C32 C33 C34 2.2(7)
C32 C33 C34 C35 0.2(8)
C33 C34 C35 C36 -2.1(7)
C32 C31 C36 C35 0.7(6)
C24 C31 C36 C35 178.0(4)
C34 C35 C36 C31 1.6(7)
C1 C2 N1 C7 2.2(6)
C3 C2 N1 C7 -177.7(4)
C8 C7 N1 C2 -178.2(4)
C1 C6 N2 C22 -2.5(6)
C5 C6 N2 C22 175.6(3)
C23 C22 N2 C6 -75.9(4)
